data_4514613
loop_
_publ_author_name
'Whyte, Andrew'
'Mirabi, Bijan'
'Torelli, Alexa'
'Prieto, Liher'
'Bajohr, Jonathan'
'Lautens, Mark'

_publ_section_title
;
 Asymmetric Synthesis of Boryl-Functionalized Cyclobutanols
;
_journal_issue 10
_journal_name_full 'ACS Catalysis'
_journal_page_first 9253
_journal_paper_doi 10.1021/acscatal.9b03216
_journal_volume 9
_journal_year 2019
_chemical_absolute_configuration ad
_chemical_formula_moiety 'C23 H29 B O3'
_chemical_formula_sum 'C23 H29 B O3'
_chemical_formula_weight 364.27
_space_group_crystal_system orthorhombic
_space_group_IT_number 19
_space_group_name_Hall 'P 2ac 2ab'
_space_group_name_H-M_alt 'P 21 21 21'
_symmetry_space_group_name_Hall 'P 2ac 2ab'
_symmetry_space_group_name_H-M 'P 21 21 21'
_atom_sites_solution_hydrogens mixed
_audit_creation_method SHELXL-2017/1
_cell_angle_alpha 90
_cell_angle_beta 90
_cell_angle_gamma 90
_cell_formula_units_Z 4
_cell_length_a 11.8365(3)
_cell_length_b 12.8133(4)
_cell_length_c 13.5157(4)
_cell_measurement_reflns_used 9926
_cell_measurement_temperature 150(2)
_cell_measurement_theta_max 67.43
_cell_measurement_theta_min 4.76
_cell_volume 2049.85(10)
_computing_cell_refinement APEX3
_computing_data_collection 'APEX3 (Bruker, 2018)'
_computing_data_reduction 'SAINT (Bruker, 2014)'
_computing_molecular_graphics 'PLATON (Spek, 2009)'
_computing_publication_material 'SHELXTL (Sheldrick, 2008)'
_computing_structure_refinement 'SHELXL-2017/1 (Sheldrick, 2017)'
_computing_structure_solution 'SHELXT (Sheldrick, 2015)'
_diffrn_ambient_temperature 150(2)
_diffrn_measured_fraction_theta_full 1.000
_diffrn_measured_fraction_theta_max 1.000
_diffrn_measurement_device_type 'Bruker Kappa APEX-DUO CCD'
_diffrn_measurement_method '\f and \w scans'
_diffrn_radiation_type CuK\a
_diffrn_radiation_wavelength 1.54178
_diffrn_reflns_av_R_equivalents 0.0327
_diffrn_reflns_av_unetI/netI 0.0162
_diffrn_reflns_Laue_measured_fraction_full 1.000
_diffrn_reflns_Laue_measured_fraction_max 1.000
_diffrn_reflns_limit_h_max 14
_diffrn_reflns_limit_h_min -14
_diffrn_reflns_limit_k_max 15
_diffrn_reflns_limit_k_min -15
_diffrn_reflns_limit_l_max 16
_diffrn_reflns_limit_l_min -15
_diffrn_reflns_number 38682
_diffrn_reflns_point_group_measured_fraction_full 0.998
_diffrn_reflns_point_group_measured_fraction_max 0.998
_diffrn_reflns_theta_full 67.679
_diffrn_reflns_theta_max 67.686
_diffrn_reflns_theta_min 4.755
_diffrn_source 'Bruker ImuS with multi-layer optics'
_exptl_absorpt_coefficient_mu 0.593
_exptl_absorpt_correction_T_max 0.7530
_exptl_absorpt_correction_T_min 0.6949
_exptl_absorpt_correction_type multi-scan
_exptl_absorpt_process_details 'SADABS (Bruker, 2014)'
_exptl_crystal_colour colourless
_exptl_crystal_density_diffrn 1.180
_exptl_crystal_description plate
_exptl_crystal_F_000 784
_exptl_crystal_size_max 0.240
_exptl_crystal_size_mid 0.160
_exptl_crystal_size_min 0.040
_refine_diff_density_max 0.105
_refine_diff_density_min -0.156
_refine_diff_density_rms 0.033
_refine_ls_abs_structure_details
; 
 Flack x determined using 1542 quotients [(I+)-(I-)]/[(I+)+(I-)] 
 (Parsons, Flack and Wagner, Acta Cryst. B69 (2013) 249-259). 
;
_refine_ls_abs_structure_Flack -0.03(4)
_refine_ls_extinction_method none
_refine_ls_goodness_of_fit_ref 1.047
_refine_ls_hydrogen_treatment mixed
_refine_ls_matrix_type full
_refine_ls_number_parameters 252
_refine_ls_number_reflns 3708
_refine_ls_number_restraints 0
_refine_ls_restrained_S_all 1.047
_refine_ls_R_factor_all 0.0274
_refine_ls_R_factor_gt 0.0269
_refine_ls_shift/su_max 0.000
_refine_ls_shift/su_mean 0.000
_refine_ls_structure_factor_coef Fsqd
_refine_ls_weighting_details 'w=1/[\s^2^(Fo^2^)+(0.0406P)^2^+0.2681P] where P=(Fo^2^+2Fc^2^)/3'
_refine_ls_weighting_scheme calc
_refine_ls_wR_factor_gt 0.0678
_refine_ls_wR_factor_ref 0.0685
_reflns_Friedel_coverage 0.748
_reflns_Friedel_fraction_full 0.996
_reflns_Friedel_fraction_max 0.995
_reflns_number_gt 3639
_reflns_number_total 3708
_reflns_threshold_expression 'I > 2\s(I)'
_cod_data_source_file cs9b03216_si_001.cif
_cod_data_source_block d18188_a
_cod_database_code 4514613
_shelx_shelxl_version_number 2017/1
_shelx_space_group_comment
; 
The symmetry employed for this shelxl refinement is uniquely defined 
by the following loop, which should always be used as a source of 
symmetry information in preference to the above space-group names. 
They are only intended as comments. 
;
_shelx_estimated_absorpt_t_min 0.871
_shelx_estimated_absorpt_t_max 0.977

loop_
_space_group_symop_operation_xyz
'x, y, z'
'-x+1/2, -y, z+1/2'
'-x, y+1/2, -z+1/2'
'x+1/2, -y+1/2, -z'

loop_
_atom_site_label
_atom_site_type_symbol
_atom_site_fract_x
_atom_site_fract_y
_atom_site_fract_z
_atom_site_U_iso_or_equiv
_atom_site_adp_type
_atom_site_occupancy
_atom_site_site_symmetry_order
_atom_site_calc_flag
_atom_site_refinement_flags_posn
_atom_site_refinement_flags_adp
O1 O 0.88611(9) 0.21314(9) 0.53310(8) 0.0273(2) Uani 1 1 d . .
O2 O 0.63016(9) 0.19358(9) 0.18737(8) 0.0290(3) Uani 1 1 d . .
O3 O 0.46871(8) 0.21332(9) 0.27672(8) 0.0269(2) Uani 1 1 d . .
C1 C 0.74313(12) 0.21091(11) 0.40465(10) 0.0211(3) Uani 1 1 d . .
C2 C 0.69080(14) 0.11371(12) 0.45634(12) 0.0278(3) Uani 1 1 d . .
H2A H 0.615922 0.093542 0.429884 0.033 Uiso 1 1 calc R U
H2B H 0.742204 0.052828 0.459131 0.033 Uiso 1 1 calc R U
C3 C 0.68488(14) 0.17579(13) 0.55361(12) 0.0286(3) Uani 1 1 d . .
H3A H 0.710153 0.135862 0.612282 0.034 Uiso 1 1 calc R U
H3B H 0.610658 0.209057 0.565651 0.034 Uiso 1 1 calc R U
C4 C 0.77550(13) 0.25153(12) 0.51217(11) 0.0216(3) Uani 1 1 d . .
C5 C 0.76786(12) 0.36641(12) 0.53635(10) 0.0217(3) Uani 1 1 d . .
C6 C 0.67260(13) 0.41080(12) 0.57979(11) 0.0260(3) Uani 1 1 d . .
H6A H 0.607631 0.368966 0.591224 0.031 Uiso 1 1 calc R U
C7 C 0.67134(16) 0.51554(13) 0.60663(12) 0.0329(4) Uani 1 1 d . .
H7A H 0.606280 0.543973 0.637729 0.039 Uiso 1 1 calc R U
C8 C 0.76359(18) 0.57870(13) 0.58861(13) 0.0371(4) Uani 1 1 d . .
H8A H 0.762244 0.650381 0.606539 0.044 Uiso 1 1 calc R U
C9 C 0.85821(16) 0.53574(14) 0.54390(13) 0.0356(4) Uani 1 1 d . .
H9A H 0.921792 0.578621 0.530208 0.043 Uiso 1 1 calc R U
C10 C 0.86094(14) 0.43071(13) 0.51897(12) 0.0280(3) Uani 1 1 d . .
H10A H 0.927051 0.402193 0.489674 0.034 Uiso 1 1 calc R U
C11 C 0.83848(12) 0.19243(12) 0.33191(11) 0.0232(3) Uani 1 1 d . .
C12 C 0.90520(13) 0.27496(13) 0.29946(11) 0.0271(3) Uani 1 1 d . .
H12A H 0.891710 0.343057 0.324621 0.033 Uiso 1 1 calc R U
C13 C 0.99107(14) 0.25980(15) 0.23108(12) 0.0343(4) Uani 1 1 d . .
H13A H 1.036655 0.317014 0.210955 0.041 Uiso 1 1 calc R U
C14 C 1.01045(15) 0.16162(16) 0.19216(13) 0.0385(4) Uani 1 1 d . .
H14A H 1.069160 0.151038 0.145296 0.046 Uiso 1 1 calc R U
C15 C 0.94370(15) 0.07916(15) 0.22206(14) 0.0398(4) Uani 1 1 d . .
H15A H 0.955599 0.011779 0.194657 0.048 Uiso 1 1 calc R U
C16 C 0.85910(14) 0.09409(13) 0.29207(13) 0.0324(4) Uani 1 1 d . .
H16A H 0.814777 0.036356 0.312996 0.039 Uiso 1 1 calc R U
C17 C 0.65077(12) 0.28116(11) 0.35915(11) 0.0221(3) Uani 1 1 d . .
H17A H 0.686556 0.345814 0.334121 0.026 Uiso 1 1 calc R U
H17B H 0.596946 0.301311 0.411857 0.026 Uiso 1 1 calc R U
C18 C 0.54473(14) 0.13237(13) 0.13591(12) 0.0295(4) Uani 1 1 d . .
C19 C 0.56080(18) 0.1495(2) 0.02555(13) 0.0500(6) Uani 1 1 d . .
H19A H 0.634500 0.121985 0.005314 0.075 Uiso 1 1 calc R U
H19B H 0.557371 0.224389 0.011008 0.075 Uiso 1 1 calc R U
H19C H 0.500891 0.113274 -0.010826 0.075 Uiso 1 1 calc R U
C20 C 0.5671(2) 0.01919(15) 0.16287(19) 0.0530(6) Uani 1 1 d . .
H20A H 0.645054 0.001056 0.145615 0.080 Uiso 1 1 calc R U
H20B H 0.514910 -0.025984 0.126316 0.080 Uiso 1 1 calc R U
H20C H 0.555672 0.009456 0.234097 0.080 Uiso 1 1 calc R U
C21 C 0.43239(13) 0.17565(13) 0.17903(11) 0.0267(3) Uani 1 1 d . .
C22 C 0.38674(17) 0.26990(16) 0.12441(15) 0.0435(4) Uani 1 1 d . .
H22A H 0.322501 0.298906 0.160968 0.065 Uiso 1 1 calc R U
H22B H 0.362019 0.248923 0.058125 0.065 Uiso 1 1 calc R U
H22C H 0.446157 0.322828 0.118800 0.065 Uiso 1 1 calc R U
C23 C 0.33969(15) 0.09505(16) 0.19284(13) 0.0407(4) Uani 1 1 d . .
H23A H 0.272792 0.128659 0.221294 0.061 Uiso 1 1 calc R U
H23B H 0.366238 0.040032 0.237516 0.061 Uiso 1 1 calc R U
H23C H 0.320215 0.064449 0.128615 0.061 Uiso 1 1 calc R U
B1 B 0.58343(14) 0.22886(12) 0.27270(12) 0.0213(3) Uani 1 1 d . .
H1O H 0.904(2) 0.2332(18) 0.5935(19) 0.052(6) Uiso 1 1 d . .

loop_
_atom_site_aniso_label
_atom_site_aniso_U_11
_atom_site_aniso_U_22
_atom_site_aniso_U_33
_atom_site_aniso_U_23
_atom_site_aniso_U_13
_atom_site_aniso_U_12
O1 0.0249(5) 0.0332(6) 0.0239(6) -0.0027(5) -0.0056(4) 0.0092(5)
O2 0.0228(5) 0.0386(6) 0.0256(5) -0.0099(5) -0.0006(4) -0.0049(5)
O3 0.0215(5) 0.0391(6) 0.0201(5) -0.0074(4) -0.0007(4) -0.0043(5)
C1 0.0203(7) 0.0210(7) 0.0222(7) -0.0031(6) -0.0019(6) 0.0009(6)
C2 0.0310(8) 0.0204(7) 0.0320(8) -0.0014(6) 0.0013(7) -0.0016(6)
C3 0.0328(8) 0.0250(7) 0.0281(8) 0.0016(6) 0.0037(7) -0.0007(6)
C4 0.0200(7) 0.0241(7) 0.0209(7) 0.0002(6) -0.0006(5) 0.0035(5)
C5 0.0243(7) 0.0239(7) 0.0169(7) -0.0001(6) -0.0052(6) 0.0005(6)
C6 0.0267(8) 0.0287(7) 0.0227(7) -0.0024(6) -0.0044(6) 0.0037(6)
C7 0.0428(10) 0.0310(8) 0.0249(8) -0.0050(7) -0.0086(7) 0.0130(7)
C8 0.0601(12) 0.0218(7) 0.0293(8) -0.0030(6) -0.0175(8) 0.0029(8)
C9 0.0457(10) 0.0312(8) 0.0300(8) 0.0030(7) -0.0114(8) -0.0126(8)
C10 0.0278(8) 0.0331(8) 0.0232(8) -0.0012(6) -0.0039(6) -0.0043(7)
C11 0.0213(7) 0.0282(7) 0.0201(7) -0.0025(6) -0.0046(6) 0.0057(6)
C12 0.0275(8) 0.0316(8) 0.0222(7) -0.0017(6) -0.0012(6) 0.0028(6)
C13 0.0292(8) 0.0499(10) 0.0238(8) 0.0038(7) 0.0013(7) 0.0029(7)
C14 0.0321(9) 0.0600(11) 0.0233(8) -0.0026(7) 0.0027(7) 0.0169(8)
C15 0.0424(10) 0.0433(10) 0.0336(9) -0.0108(8) 0.0006(8) 0.0180(8)
C16 0.0338(8) 0.0301(8) 0.0332(9) -0.0060(7) -0.0007(7) 0.0071(7)
C17 0.0194(7) 0.0226(6) 0.0242(7) -0.0039(6) -0.0021(6) 0.0020(6)
C18 0.0296(8) 0.0345(8) 0.0246(8) -0.0090(7) -0.0007(6) -0.0084(7)
C19 0.0454(11) 0.0794(15) 0.0253(9) -0.0164(9) 0.0059(8) -0.0192(10)
C20 0.0615(13) 0.0321(10) 0.0655(14) -0.0182(10) -0.0072(11) 0.0028(9)
C21 0.0254(7) 0.0365(8) 0.0182(7) -0.0026(6) -0.0040(6) -0.0089(6)
C22 0.0402(10) 0.0498(11) 0.0407(10) 0.0051(8) -0.0130(8) -0.0001(9)
C23 0.0359(9) 0.0576(11) 0.0285(9) -0.0015(8) -0.0017(7) -0.0238(9)
B1 0.0216(8) 0.0194(7) 0.0229(8) -0.0002(6) -0.0005(6) 0.0007(6)

loop_
_atom_type_symbol
_atom_type_description
_atom_type_scat_dispersion_real
_atom_type_scat_dispersion_imag
_atom_type_scat_source
C C 0.0181 0.0091 'International Tables Vol C Tables 4.2.6.8 and 6.1.1.4'
H H 0.0000 0.0000 'International Tables Vol C Tables 4.2.6.8 and 6.1.1.4'
B B 0.0090 0.0039 'International Tables Vol C Tables 4.2.6.8 and 6.1.1.4'
O O 0.0492 0.0322 'International Tables Vol C Tables 4.2.6.8 and 6.1.1.4'

loop_
_geom_angle_atom_site_label_1
_geom_angle_atom_site_label_2
_geom_angle_atom_site_label_3
_geom_angle
C4 O1 H1O 107.4(16)
B1 O2 C18 107.60(11)
B1 O3 C21 107.53(12)
C11 C1 C17 111.10(12)
C11 C1 C2 117.55(12)
C17 C1 C2 111.32(12)
C11 C1 C4 117.68(12)
C17 C1 C4 110.10(11)
C2 C1 C4 87.00(11)
C3 C2 C1 89.31(11)
C3 C2 H2A 113.8
C1 C2 H2A 113.8
C3 C2 H2B 113.8
C1 C2 H2B 113.8
H2A C2 H2B 111.0
C2 C3 C4 89.06(12)
C2 C3 H3A 113.8
C4 C3 H3A 113.8
C2 C3 H3B 113.8
C4 C3 H3B 113.8
H3A C3 H3B 111.0
O1 C4 C5 110.36(12)
O1 C4 C3 110.32(12)
C5 C4 C3 119.35(13)
O1 C4 C1 106.82(11)
C5 C4 C1 120.14(12)
C3 C4 C1 87.62(11)
C6 C5 C10 117.98(14)
C6 C5 C4 122.52(14)
C10 C5 C4 119.44(14)
C7 C6 C5 120.85(16)
C7 C6 H6A 119.6
C5 C6 H6A 119.6
C8 C7 C6 120.75(17)
C8 C7 H7A 119.6
C6 C7 H7A 119.6
C7 C8 C9 118.88(15)
C7 C8 H8A 120.6
C9 C8 H8A 120.6
C8 C9 C10 120.64(17)
C8 C9 H9A 119.7
C10 C9 H9A 119.7
C9 C10 C5 120.87(16)
C9 C10 H10A 119.6
C5 C10 H10A 119.6
C12 C11 C16 117.83(14)
C12 C11 C1 120.58(13)
C16 C11 C1 121.53(14)
C13 C12 C11 121.31(15)
C13 C12 H12A 119.3
C11 C12 H12A 119.3
C14 C13 C12 120.15(17)
C14 C13 H13A 119.9
C12 C13 H13A 119.9
C15 C14 C13 119.36(15)
C15 C14 H14A 120.3
C13 C14 H14A 120.3
C14 C15 C16 120.41(16)
C14 C15 H15A 119.8
C16 C15 H15A 119.8
C15 C16 C11 120.92(17)
C15 C16 H16A 119.5
C11 C16 H16A 119.5
C1 C17 B1 114.10(12)
C1 C17 H17A 108.7
B1 C17 H17A 108.7
C1 C17 H17B 108.7
B1 C17 H17B 108.7
H17A C17 H17B 107.6
O2 C18 C20 106.18(14)
O2 C18 C19 107.69(13)
C20 C18 C19 110.61(17)
O2 C18 C21 102.87(12)
C20 C18 C21 113.56(15)
C19 C18 C21 115.06(15)
C18 C19 H19A 109.5
C18 C19 H19B 109.5
H19A C19 H19B 109.5
C18 C19 H19C 109.5
H19A C19 H19C 109.5
H19B C19 H19C 109.5
C18 C20 H20A 109.5
C18 C20 H20B 109.5
H20A C20 H20B 109.5
C18 C20 H20C 109.5
H20A C20 H20C 109.5
H20B C20 H20C 109.5
O3 C21 C22 106.27(13)
O3 C21 C23 108.93(13)
C22 C21 C23 110.14(15)
O3 C21 C18 101.76(11)
C22 C21 C18 114.00(14)
C23 C21 C18 114.95(15)
C21 C22 H22A 109.5
C21 C22 H22B 109.5
H22A C22 H22B 109.5
C21 C22 H22C 109.5
H22A C22 H22C 109.5
H22B C22 H22C 109.5
C21 C23 H23A 109.5
C21 C23 H23B 109.5
H23A C23 H23B 109.5
C21 C23 H23C 109.5
H23A C23 H23C 109.5
H23B C23 H23C 109.5
O2 B1 O3 112.85(13)
O2 B1 C17 124.73(13)
O3 B1 C17 122.42(14)

loop_
_geom_bond_atom_site_label_1
_geom_bond_atom_site_label_2
_geom_bond_distance
O1 C4 1.4269(18)
O1 H1O 0.88(3)
O2 B1 1.357(2)
O2 C18 1.4564(18)
O3 B1 1.3734(19)
O3 C21 1.4700(17)
C1 C11 1.515(2)
C1 C17 1.5439(19)
C1 C2 1.557(2)
C1 C4 1.5905(19)
C2 C3 1.538(2)
C2 H2A 0.9900
C2 H2B 0.9900
C3 C4 1.551(2)
C3 H3A 0.9900
C3 H3B 0.9900
C4 C5 1.511(2)
C5 C6 1.393(2)
C5 C10 1.396(2)
C6 C7 1.390(2)
C6 H6A 0.9500
C7 C8 1.381(3)
C7 H7A 0.9500
C8 C9 1.387(3)
C8 H8A 0.9500
C9 C10 1.388(2)
C9 H9A 0.9500
C10 H10A 0.9500
C11 C12 1.391(2)
C11 C16 1.392(2)
C12 C13 1.387(2)
C12 H12A 0.9500
C13 C14 1.383(3)
C13 H13A 0.9500
C14 C15 1.380(3)
C14 H14A 0.9500
C15 C16 1.391(2)
C15 H15A 0.9500
C16 H16A 0.9500
C17 B1 1.565(2)
C17 H17A 0.9900
C17 H17B 0.9900
C18 C20 1.519(3)
C18 C19 1.520(2)
C18 C21 1.554(2)
C19 H19A 0.9800
C19 H19B 0.9800
C19 H19C 0.9800
C20 H20A 0.9800
C20 H20B 0.9800
C20 H20C 0.9800
C21 C22 1.515(3)
C21 C23 1.518(2)
C22 H22A 0.9800
C22 H22B 0.9800
C22 H22C 0.9800
C23 H23A 0.9800
C23 H23B 0.9800
C23 H23C 0.9800

loop_
_geom_hbond_atom_site_label_D
_geom_hbond_atom_site_label_H
_geom_hbond_atom_site_label_A
_geom_hbond_distance_DH
_geom_hbond_distance_HA
_geom_hbond_distance_DA
_geom_hbond_angle_DHA
_geom_hbond_site_symmetry_A
_geom_hbond_publ_flag
O1 H1O O3 0.88(3) 2.03(3) 2.9071(15) 171(2) 4_556 yes

loop_
_geom_torsion_atom_site_label_1
_geom_torsion_atom_site_label_2
_geom_torsion_atom_site_label_3
_geom_torsion_atom_site_label_4
_geom_torsion
C11 C1 C2 C3 139.57(13)
C17 C1 C2 C3 -90.68(13)
C4 C1 C2 C3 19.74(11)
C1 C2 C3 C4 -20.24(11)
C2 C3 C4 O1 -87.25(13)
C2 C3 C4 C5 143.40(14)
C2 C3 C4 C1 19.81(11)
C11 C1 C4 O1 -28.78(17)
C17 C1 C4 O1 -157.45(12)
C2 C1 C4 O1 90.93(12)
C11 C1 C4 C5 97.80(16)
C17 C1 C4 C5 -30.87(18)
C2 C1 C4 C5 -142.49(14)
C11 C1 C4 C3 -139.30(14)
C17 C1 C4 C3 92.03(13)
C2 C1 C4 C3 -19.59(11)
O1 C4 C5 C6 -140.85(14)
C3 C4 C5 C6 -11.5(2)
C1 C4 C5 C6 94.23(17)
O1 C4 C5 C10 36.23(18)
C3 C4 C5 C10 165.56(14)
C1 C4 C5 C10 -88.68(17)
C10 C5 C6 C7 -1.2(2)
C4 C5 C6 C7 175.93(14)
C5 C6 C7 C8 1.6(2)
C6 C7 C8 C9 -0.5(2)
C7 C8 C9 C10 -0.9(2)
C8 C9 C10 C5 1.3(2)
C6 C5 C10 C9 -0.3(2)
C4 C5 C10 C9 -177.49(14)
C17 C1 C11 C12 64.17(17)
C2 C1 C11 C12 -165.98(14)
C4 C1 C11 C12 -64.03(18)
C17 C1 C11 C16 -112.92(16)
C2 C1 C11 C16 16.9(2)
C4 C1 C11 C16 118.88(15)
C16 C11 C12 C13 -1.2(2)
C1 C11 C12 C13 -178.43(14)
C11 C12 C13 C14 1.3(2)
C12 C13 C14 C15 0.0(3)
C13 C14 C15 C16 -1.2(3)
C14 C15 C16 C11 1.3(3)
C12 C11 C16 C15 0.0(2)
C1 C11 C16 C15 177.12(15)
C11 C1 C17 B1 68.01(16)
C2 C1 C17 B1 -65.05(16)
C4 C1 C17 B1 -159.81(12)
B1 O2 C18 C20 -96.33(17)
B1 O2 C18 C19 145.16(16)
B1 O2 C18 C21 23.22(16)
B1 O3 C21 C22 -98.38(15)
B1 O3 C21 C23 142.99(15)
B1 O3 C21 C18 21.20(16)
O2 C18 C21 O3 -26.49(15)
C20 C18 C21 O3 87.81(16)
C19 C18 C21 O3 -143.31(15)
O2 C18 C21 C22 87.46(16)
C20 C18 C21 C22 -158.24(15)
C19 C18 C21 C22 -29.4(2)
O2 C18 C21 C23 -144.02(14)
C20 C18 C21 C23 -29.7(2)
C19 C18 C21 C23 99.16(18)
C18 O2 B1 O3 -10.73(18)
C18 O2 B1 C17 168.77(14)
C21 O3 B1 O2 -7.73(18)
C21 O3 B1 C17 172.76(13)
C1 C17 B1 O2 -59.8(2)
C1 C17 B1 O3 119.62(15)
